data_7229276
loop_
_publ_author_name
'Zhou, Xia'
'Peng, Jun-Ling'
'Liu, Ze-Yu'
'Wen, Cai-Ying'
'Wang, Xing-Hao'
'Wu, Jian-Zhong'
'Ou, Yong-Cong'

_publ_section_title
;
 Tuning structure and Zn(II) sensing of lanthanide complexes with two
 phenylimidazophenanthrolines by acetonitrile hydrolysis
;
_journal_name_full CrystEngComm
_journal_paper_doi 10.1039/C7CE01576C
_journal_year 2017
_chemical_formula_sum 'C24 H17 Eu N4 O6'
_chemical_formula_weight 609.38
_chemical_name_systematic
;
 ?
;
_space_group_IT_number 2
_symmetry_cell_setting triclinic
_symmetry_space_group_name_Hall '-P 1'
_symmetry_space_group_name_H-M 'P -1'
_atom_sites_solution_hydrogens geom
_atom_sites_solution_primary direct
_atom_sites_solution_secondary difmap
_audit_creation_method SHELXL-97
_audit_update_record
;
2016-01-07 deposited with the CCDC.
2017-10-03 downloaded from the CCDC.
;
_cell_angle_alpha 87.003(6)
_cell_angle_beta 72.541(6)
_cell_angle_gamma 73.377(6)
_cell_formula_units_Z 2
_cell_length_a 9.868(3)
_cell_length_b 9.903(4)
_cell_length_c 12.895(4)
_cell_measurement_temperature 293(2)
_cell_measurement_theta_max 22.95
_cell_measurement_theta_min 2.29
_cell_volume 1151.1(7)
_computing_cell_refinement 'Bruker SAINT'
_computing_data_collection 'Bruker APEX2'
_computing_data_reduction 'Bruker SAINT'
_computing_molecular_graphics 'Bruker SHELXTL'
_computing_publication_material 'Bruker SHELXTL'
_computing_structure_refinement 'SHELXL-97 (Sheldrick, 2008)'
_computing_structure_solution 'SHELXS-97 (Sheldrick, 2008)'
_diffrn_ambient_temperature 293(2)
_diffrn_measured_fraction_theta_full 0.992
_diffrn_measured_fraction_theta_max 0.992
_diffrn_measurement_device_type 'Bruker APEX-II CCD'
_diffrn_measurement_method '\f and \w scans'
_diffrn_radiation_monochromator graphite
_diffrn_radiation_source 'fine-focus sealed tube'
_diffrn_radiation_type MoK\a
_diffrn_radiation_wavelength 0.71073
_diffrn_reflns_av_R_equivalents 0.0318
_diffrn_reflns_av_sigmaI/netI 0.0732
_diffrn_reflns_limit_h_max 11
_diffrn_reflns_limit_h_min -8
_diffrn_reflns_limit_k_max 11
_diffrn_reflns_limit_k_min -11
_diffrn_reflns_limit_l_max 15
_diffrn_reflns_limit_l_min -14
_diffrn_reflns_number 6099
_diffrn_reflns_theta_full 25.50
_diffrn_reflns_theta_max 25.50
_diffrn_reflns_theta_min 1.66
_exptl_absorpt_coefficient_mu 2.773
_exptl_absorpt_correction_T_max 0.758
_exptl_absorpt_correction_T_min 0.613
_exptl_absorpt_correction_type multi-scan
_exptl_absorpt_process_details 'SADABS (Sheldrick, 1996)'
_exptl_crystal_colour yellow
_exptl_crystal_density_diffrn 1.758
_exptl_crystal_density_method 'not measured'
_exptl_crystal_description block
_exptl_crystal_F_000 600
_exptl_crystal_size_max 0.20
_exptl_crystal_size_mid 0.15
_exptl_crystal_size_min 0.10
_refine_diff_density_max 0.875
_refine_diff_density_min -0.694
_refine_diff_density_rms 0.134
_refine_ls_extinction_method none
_refine_ls_goodness_of_fit_ref 0.981
_refine_ls_hydrogen_treatment constr
_refine_ls_matrix_type full
_refine_ls_number_parameters 318
_refine_ls_number_reflns 4239
_refine_ls_number_restraints 0
_refine_ls_restrained_S_all 0.981
_refine_ls_R_factor_all 0.0564
_refine_ls_R_factor_gt 0.0432
_refine_ls_shift/su_max 0.001
_refine_ls_shift/su_mean 0.000
_refine_ls_structure_factor_coef Fsqd
_refine_ls_weighting_details 'calc w=1/[\s^2^(Fo^2^)+(0.0422P)^2^+0.0000P] where P=(Fo^2^+2Fc^2^)/3'
_refine_ls_weighting_scheme calc
_refine_ls_wR_factor_gt 0.0880
_refine_ls_wR_factor_ref 0.0946
_reflns_number_gt 3453
_reflns_number_total 4239
_reflns_threshold_expression >2sigma(I)
_cod_data_source_file c7ce01576c2.cif
_cod_data_source_block shelx
_cod_depositor_comments
;
The following automatic conversions were performed:

'_symmetry_cell_setting' value 'Triclinic' changed to 'triclinic'
according to
/home/data/users/saulius/crontab/automatic-downloads/rss-feeds/RSC/lib/dictionaries/cif_core.dic
dictionary named 'cif_core.dic' version 2.4.2 from 2011-04-26.

Automatic conversion script
Id: cif_fix_values 4973 2017-02-22 13:04:09Z antanas 
;
_cod_original_sg_symbol_H-M P-1
_cod_database_code 7229276

loop_
_symmetry_equiv_pos_as_xyz
'x, y, z'
'-x, -y, -z'

loop_
_atom_site_label
_atom_site_type_symbol
_atom_site_fract_x
_atom_site_fract_y
_atom_site_fract_z
_atom_site_U_iso_or_equiv
_atom_site_adp_type
_atom_site_occupancy
_atom_site_symmetry_multiplicity
_atom_site_calc_flag
_atom_site_refinement_flags
Eu1 Eu 0.11595(4) -0.06920(3) 0.60266(2) 0.03086(12) Uani 1 1 d .
O1 O -0.0578(5) 0.1319(4) 0.5707(3) 0.0402(11) Uani 1 1 d .
O2 O -0.1856(6) 0.3087(5) 0.4986(4) 0.0693(17) Uani 1 1 d .
O3 O 0.2075(5) -0.2518(5) 0.7213(3) 0.0431(11) Uani 1 1 d .
O4 O 0.3774(5) -0.2013(5) 0.5843(4) 0.0473(12) Uani 1 1 d .
O5 O 0.2470(5) 0.0316(5) 0.4490(4) 0.0435(11) Uani 1 1 d .
O6 O 0.1052(5) 0.1349(4) 0.3441(3) 0.0380(10) Uani 1 1 d .
N1 N 0.0316(6) 0.9576(5) 1.1940(4) 0.0339(12) Uani 1 1 d .
N2 N -0.2250(6) 0.9047(5) 1.3151(4) 0.0350(12) Uani 1 1 d .
N4 N 0.0053(6) 0.6710(5) 0.8993(4) 0.0352(12) Uani 1 1 d .
H4 H 0.0819 0.6677 0.8444 0.042 Uiso 1 1 calc R
N3 N -0.2082(6) 0.6366(5) 0.9984(4) 0.0409(13) Uani 1 1 d .
C1 C 0.1594(7) 0.9777(7) 1.1364(5) 0.0417(16) Uani 1 1 d .
H1 H 0.1990 1.0335 1.1679 0.050 Uiso 1 1 calc R
C2 C 0.2388(8) 0.9213(7) 1.0319(5) 0.0473(18) Uani 1 1 d .
H2 H 0.3296 0.9368 0.9957 0.057 Uiso 1 1 calc R
C3 C 0.1788(7) 0.8418(7) 0.9836(5) 0.0403(16) Uani 1 1 d .
H3 H 0.2283 0.8037 0.9134 0.048 Uiso 1 1 calc R
C4 C 0.0446(7) 0.8188(6) 1.0400(5) 0.0309(14) Uani 1 1 d .
C5 C -0.0266(7) 0.8759(6) 1.1469(5) 0.0321(14) Uani 1 1 d .
C6 C -0.1641(7) 0.8507(6) 1.2115(5) 0.0315(14) Uani 1 1 d .
C7 C -0.3490(8) 0.8783(7) 1.3753(5) 0.0427(17) Uani 1 1 d .
H7 H -0.3883 0.9130 1.4470 0.051 Uiso 1 1 calc R
C8 C -0.4237(8) 0.8016(7) 1.3371(5) 0.0483(18) Uani 1 1 d .
H8 H -0.5114 0.7870 1.3816 0.058 Uiso 1 1 calc R
C9 C -0.3648(8) 0.7487(7) 1.2324(5) 0.0449(17) Uani 1 1 d .
H9 H -0.4128 0.6976 1.2048 0.054 Uiso 1 1 calc R
C10 C -0.2328(7) 0.7708(6) 1.1668(5) 0.0343(15) Uani 1 1 d .
C11 C -0.1609(7) 0.7155(6) 1.0587(5) 0.0351(15) Uani 1 1 d .
C12 C -0.0289(7) 0.7382(6) 0.9982(4) 0.0322(14) Uani 1 1 d .
C13 C -0.1029(7) 0.6113(6) 0.9037(5) 0.0340(14) Uani 1 1 d .
C14 C -0.1062(8) 0.5265(6) 0.8143(5) 0.0378(16) Uani 1 1 d .
C15 C 0.0008(8) 0.5065(7) 0.7131(5) 0.0442(17) Uani 1 1 d .
H15 H 0.0760 0.5500 0.6993 0.053 Uiso 1 1 calc R
C16 C -0.0040(8) 0.4226(7) 0.6332(5) 0.0436(17) Uani 1 1 d .
H16 H 0.0687 0.4089 0.5662 0.052 Uiso 1 1 calc R
C17 C -0.1161(7) 0.3588(6) 0.6519(5) 0.0359(15) Uani 1 1 d .
C18 C -0.2257(8) 0.3811(7) 0.7513(5) 0.0478(18) Uani 1 1 d .
H18 H -0.3023 0.3396 0.7637 0.057 Uiso 1 1 calc R
C19 C -0.2215(8) 0.4646(7) 0.8320(5) 0.0453(17) Uani 1 1 d .
H19 H -0.2956 0.4798 0.8983 0.054 Uiso 1 1 calc R
C20 C -0.1226(7) 0.2628(7) 0.5676(5) 0.0370(15) Uani 1 1 d .
C21 C 0.3405(8) -0.2819(7) 0.6567(6) 0.0408(16) Uani 1 1 d .
C22 C 0.4497(9) -0.4174(8) 0.6697(8) 0.083(3) Uani 1 1 d .
H22A H 0.5474 -0.4175 0.6258 0.124 Uiso 1 1 calc R
H22B H 0.4242 -0.4952 0.6470 0.124 Uiso 1 1 calc R
H22C H 0.4474 -0.4262 0.7447 0.124 Uiso 1 1 calc R
C23 C 0.2232(8) 0.1059(7) 0.3705(5) 0.0411(16) Uani 1 1 d .
C24 C 0.3424(10) 0.1670(11) 0.3048(8) 0.091(3) Uani 1 1 d .
H24A H 0.4217 0.1459 0.3371 0.136 Uiso 1 1 calc R
H24B H 0.3031 0.2674 0.3030 0.136 Uiso 1 1 calc R
H24C H 0.3793 0.1270 0.2320 0.136 Uiso 1 1 calc R

loop_
_atom_site_aniso_label
_atom_site_aniso_U_11
_atom_site_aniso_U_22
_atom_site_aniso_U_33
_atom_site_aniso_U_23
_atom_site_aniso_U_13
_atom_site_aniso_U_12
Eu1 0.0400(2) 0.03188(19) 0.02469(18) -0.00562(12) -0.01394(14) -0.01065(14)
O1 0.057(3) 0.027(2) 0.037(3) -0.0085(19) -0.017(2) -0.008(2)
O2 0.100(4) 0.048(3) 0.073(4) -0.019(3) -0.069(3) 0.008(3)
O3 0.048(3) 0.054(3) 0.031(2) 0.001(2) -0.012(2) -0.019(2)
O4 0.047(3) 0.049(3) 0.042(3) 0.004(2) -0.007(2) -0.014(2)
O5 0.048(3) 0.055(3) 0.039(3) 0.009(2) -0.023(2) -0.023(2)
O6 0.048(3) 0.044(3) 0.029(2) -0.001(2) -0.016(2) -0.018(2)
N1 0.043(3) 0.036(3) 0.027(3) -0.007(2) -0.012(2) -0.015(2)
N2 0.037(3) 0.044(3) 0.027(3) -0.008(2) -0.011(2) -0.012(3)
N4 0.049(3) 0.036(3) 0.022(3) -0.008(2) -0.008(2) -0.016(3)
N3 0.055(4) 0.039(3) 0.034(3) -0.009(2) -0.014(3) -0.018(3)
C1 0.048(4) 0.053(4) 0.032(4) -0.012(3) -0.012(3) -0.024(3)
C2 0.049(4) 0.061(5) 0.039(4) -0.003(3) -0.011(3) -0.026(4)
C3 0.053(4) 0.044(4) 0.024(3) -0.010(3) -0.008(3) -0.015(3)
C4 0.037(4) 0.030(3) 0.027(3) -0.004(3) -0.012(3) -0.008(3)
C5 0.048(4) 0.027(3) 0.025(3) -0.006(3) -0.013(3) -0.014(3)
C6 0.039(4) 0.029(3) 0.026(3) -0.008(3) -0.008(3) -0.009(3)
C7 0.051(4) 0.051(4) 0.030(4) -0.011(3) -0.011(3) -0.018(4)
C8 0.045(4) 0.065(5) 0.036(4) -0.014(3) 0.001(3) -0.027(4)
C9 0.057(5) 0.047(4) 0.038(4) -0.011(3) -0.013(3) -0.025(4)
C10 0.045(4) 0.034(3) 0.030(3) -0.003(3) -0.016(3) -0.015(3)
C11 0.052(4) 0.031(3) 0.025(3) -0.005(3) -0.010(3) -0.018(3)
C12 0.052(4) 0.028(3) 0.020(3) -0.002(2) -0.015(3) -0.013(3)
C13 0.047(4) 0.032(3) 0.028(3) -0.004(3) -0.016(3) -0.013(3)
C14 0.056(4) 0.027(3) 0.034(4) -0.007(3) -0.023(3) -0.007(3)
C15 0.051(4) 0.050(4) 0.038(4) -0.011(3) -0.011(3) -0.024(4)
C16 0.050(4) 0.051(4) 0.032(4) -0.009(3) -0.014(3) -0.014(4)
C17 0.052(4) 0.027(3) 0.033(4) -0.007(3) -0.023(3) -0.007(3)
C18 0.068(5) 0.045(4) 0.045(4) -0.003(3) -0.028(4) -0.026(4)
C19 0.055(5) 0.052(4) 0.035(4) -0.007(3) -0.011(3) -0.024(4)
C20 0.044(4) 0.037(4) 0.032(4) -0.014(3) -0.015(3) -0.007(3)
C21 0.049(5) 0.040(4) 0.041(4) -0.002(3) -0.021(4) -0.017(3)
C22 0.051(5) 0.058(5) 0.130(9) 0.029(6) -0.028(6) -0.005(4)
C23 0.044(4) 0.046(4) 0.039(4) -0.004(3) -0.013(3) -0.019(3)
C24 0.075(7) 0.131(9) 0.102(7) 0.070(7) -0.049(6) -0.073(6)

loop_
_atom_type_symbol
_atom_type_description
_atom_type_scat_dispersion_real
_atom_type_scat_dispersion_imag
_atom_type_scat_source
C C 0.0033 0.0016 'International Tables Vol C Tables 4.2.6.8 and 6.1.1.4'
H H 0.0000 0.0000 'International Tables Vol C Tables 4.2.6.8 and 6.1.1.4'
Eu Eu -0.1578 3.6682 'International Tables Vol C Tables 4.2.6.8 and 6.1.1.4'
N N 0.0061 0.0033 'International Tables Vol C Tables 4.2.6.8 and 6.1.1.4'
O O 0.0106 0.0060 'International Tables Vol C Tables 4.2.6.8 and 6.1.1.4'

loop_
_geom_angle_atom_site_label_1
_geom_angle_atom_site_label_2
_geom_angle_atom_site_label_3
_geom_angle
_geom_angle_site_symmetry_1
_geom_angle_site_symmetry_3
O1 Eu1 O6 76.94(15) . 2_556
O1 Eu1 O5 74.61(15) . .
O6 Eu1 O5 136.47(14) 2_556 .
O1 Eu1 O3 152.26(15) . .
O6 Eu1 O3 87.18(14) 2_556 .
O5 Eu1 O3 130.31(15) . .
O1 Eu1 O4 149.84(15) . .
O6 Eu1 O4 132.72(15) 2_556 .
O5 Eu1 O4 77.71(15) . .
O3 Eu1 O4 52.62(14) . .
O1 Eu1 O2 123.26(14) . 2_556
O6 Eu1 O2 76.10(17) 2_556 2_556
O5 Eu1 O2 92.91(18) . 2_556
O3 Eu1 O2 73.13(15) . 2_556
O4 Eu1 O2 69.56(16) . 2_556
O1 Eu1 N2 88.37(15) . 2_567
O6 Eu1 N2 135.16(15) 2_556 2_567
O5 Eu1 N2 76.08(15) . 2_567
O3 Eu1 N2 87.11(15) . 2_567
O4 Eu1 N2 73.45(16) . 2_567
O2 Eu1 N2 142.87(17) 2_556 2_567
O1 Eu1 O1 74.34(14) . 2_556
O6 Eu1 O1 70.86(14) 2_556 2_556
O5 Eu1 O1 70.15(14) . 2_556
O3 Eu1 O1 121.85(14) . 2_556
O4 Eu1 O1 107.14(14) . 2_556
O2 Eu1 O1 49.85(13) 2_556 2_556
N2 Eu1 O1 145.02(14) 2_567 2_556
O1 Eu1 N1 77.89(14) . 2_567
O6 Eu1 N1 73.79(14) 2_556 2_567
O5 Eu1 N1 129.65(15) . 2_567
O3 Eu1 N1 75.88(15) . 2_567
O4 Eu1 N1 112.08(15) . 2_567
O2 Eu1 N1 137.35(17) 2_556 2_567
N2 Eu1 N1 61.69(15) 2_567 2_567
O1 Eu1 N1 138.90(15) 2_556 2_567
C20 O1 Eu1 157.9(4) . .
C20 O1 Eu1 92.8(3) . 2_556
Eu1 O1 Eu1 105.66(14) . 2_556
C20 O2 Eu1 95.5(4) . 2_556
C21 O3 Eu1 92.2(4) . .
C21 O4 Eu1 92.4(4) . .
C23 O5 Eu1 139.4(4) . .
C23 O6 Eu1 136.8(4) . 2_556
C1 N1 C5 117.4(5) . .
C1 N1 Eu1 123.0(4) . 2_567
C5 N1 Eu1 119.6(4) . 2_567
C7 N2 C6 118.6(5) . .
C7 N2 Eu1 118.6(4) . 2_567
C6 N2 Eu1 122.6(4) . 2_567
C13 N4 C12 107.6(5) . .
C13 N4 H4 126.2 . .
C12 N4 H4 126.2 . .
C13 N3 C11 104.2(5) . .
N1 C1 C2 124.6(6) . .
N1 C1 H1 117.7 . .
C2 C1 H1 117.7 . .
C3 C2 C1 118.0(6) . .
C3 C2 H2 121.0 . .
C1 C2 H2 121.0 . .
C2 C3 C4 119.6(6) . .
C2 C3 H3 120.2 . .
C4 C3 H3 120.2 . .
C3 C4 C5 118.9(5) . .
C3 C4 C12 124.7(5) . .
C5 C4 C12 116.4(5) . .
N1 C5 C4 121.4(6) . .
N1 C5 C6 117.2(5) . .
C4 C5 C6 121.4(5) . .
N2 C6 C10 121.1(6) . .
N2 C6 C5 118.7(5) . .
C10 C6 C5 120.2(5) . .
N2 C7 C8 123.7(6) . .
N2 C7 H7 118.2 . .
C8 C7 H7 118.2 . .
C9 C8 C7 118.2(6) . .
C9 C8 H8 120.9 . .
C7 C8 H8 120.9 . .
C8 C9 C10 120.2(6) . .
C8 C9 H9 119.9 . .
C10 C9 H9 119.9 . .
C9 C10 C6 118.1(5) . .
C9 C10 C11 124.1(6) . .
C6 C10 C11 117.8(6) . .
C12 C11 N3 110.6(5) . .
C12 C11 C10 121.7(5) . .
N3 C11 C10 127.8(6) . .
N4 C12 C11 105.1(5) . .
N4 C12 C4 132.4(6) . .
C11 C12 C4 122.5(5) . .
N3 C13 N4 112.5(5) . .
N3 C13 C14 122.8(6) . .
N4 C13 C14 124.6(6) . .
C15 C14 C19 118.9(6) . .
C15 C14 C13 122.5(6) . .
C19 C14 C13 118.6(6) . .
C16 C15 C14 120.5(6) . .
C16 C15 H15 119.8 . .
C14 C15 H15 119.8 . .
C15 C16 C17 120.4(6) . .
C15 C16 H16 119.8 . .
C17 C16 H16 119.8 . .
C16 C17 C18 119.7(6) . .
C16 C17 C20 122.0(6) . .
C18 C17 C20 118.4(6) . .
C19 C18 C17 120.3(6) . .
C19 C18 H18 119.9 . .
C17 C18 H18 119.9 . .
C18 C19 C14 120.2(6) . .
C18 C19 H19 119.9 . .
C14 C19 H19 119.9 . .
O2 C20 O1 121.7(6) . .
O2 C20 C17 121.7(6) . .
O1 C20 C17 116.6(5) . .
O4 C21 O3 120.6(6) . .
O4 C21 C22 120.5(7) . .
O3 C21 C22 118.9(6) . .
C21 C22 H22A 109.5 . .
C21 C22 H22B 109.5 . .
H22A C22 H22B 109.5 . .
C21 C22 H22C 109.5 . .
H22A C22 H22C 109.5 . .
H22B C22 H22C 109.5 . .
O5 C23 O6 125.1(6) . .
O5 C23 C24 117.6(6) . .
O6 C23 C24 117.2(6) . .
C23 C24 H24A 109.5 . .
C23 C24 H24B 109.5 . .
H24A C24 H24B 109.5 . .
C23 C24 H24C 109.5 . .
H24A C24 H24C 109.5 . .
H24B C24 H24C 109.5 . .

loop_
_geom_bond_atom_site_label_1
_geom_bond_atom_site_label_2
_geom_bond_distance
_geom_bond_site_symmetry_2
Eu1 O1 2.337(4) .
Eu1 O6 2.350(4) 2_556
Eu1 O5 2.364(4) .
Eu1 O3 2.457(4) .
Eu1 O4 2.482(5) .
Eu1 O2 2.580(5) 2_556
Eu1 N2 2.608(5) 2_567
Eu1 O1 2.613(4) 2_556
Eu1 N1 2.703(5) 2_567
Eu1 Eu1 3.9481(10) 2_556
O1 C20 1.275(7) .
O1 Eu1 2.613(4) 2_556
O2 C20 1.230(7) .
O2 Eu1 2.580(5) 2_556
O3 C21 1.285(8) .
O4 C21 1.235(7) .
O5 C23 1.259(7) .
O6 C23 1.262(7) .
O6 Eu1 2.350(4) 2_556
N1 C1 1.323(8) .
N1 C5 1.371(7) .
N1 Eu1 2.703(5) 2_567
N2 C7 1.326(8) .
N2 C6 1.357(7) .
N2 Eu1 2.608(5) 2_567
N4 C13 1.347(8) .
N4 C12 1.373(7) .
N4 H4 0.8600 .
N3 C13 1.325(8) .
N3 C11 1.386(7) .
C1 C2 1.391(9) .
C1 H1 0.9300 .
C2 C3 1.378(9) .
C2 H2 0.9300 .
C3 C4 1.382(9) .
C3 H3 0.9300 .
C4 C5 1.409(8) .
C4 C12 1.437(8) .
C5 C6 1.446(8) .
C6 C10 1.416(8) .
C7 C8 1.393(8) .
C7 H7 0.9300 .
C8 C9 1.365(9) .
C8 H8 0.9300 .
C9 C10 1.394(9) .
C9 H9 0.9300 .
C10 C11 1.418(8) .
C11 C12 1.377(8) .
C13 C14 1.475(8) .
C14 C15 1.392(9) .
C14 C19 1.397(9) .
C15 C16 1.376(8) .
C15 H15 0.9300 .
C16 C17 1.381(9) .
C16 H16 0.9300 .
C17 C18 1.386(9) .
C17 C20 1.508(8) .
C18 C19 1.379(9) .
C18 H18 0.9300 .
C19 H19 0.9300 .
C21 C22 1.499(9) .
C22 H22A 0.9600 .
C22 H22B 0.9600 .
C22 H22C 0.9600 .
C23 C24 1.491(9) .
C24 H24A 0.9600 .
C24 H24B 0.9600 .
C24 H24C 0.9600 .

loop_
_geom_hbond_atom_site_label_D
_geom_hbond_atom_site_label_H
_geom_hbond_atom_site_label_A
_geom_hbond_distance_DH
_geom_hbond_distance_HA
_geom_hbond_distance_DA
_geom_hbond_angle_DHA
_geom_hbond_site_symmetry_A
N4 H4 O3 0.86 1.99 2.788(7) 154.7 1_565
C8 H8 O4 0.93 2.51 3.207(8) 132.2 1_466
C1 H1 O6 0.93 2.34 2.997(7) 127.4 1_566
C7 H7 O5 0.93 2.38 3.007(7) 124.2 2_567

loop_
_geom_torsion_atom_site_label_1
_geom_torsion_atom_site_label_2
_geom_torsion_atom_site_label_3
_geom_torsion_atom_site_label_4
_geom_torsion
_geom_torsion_site_symmetry_1
_geom_torsion_site_symmetry_4
O6 Eu1 O1 C20 140.8(11) 2_556 .
O5 Eu1 O1 C20 -72.5(11) . .
O3 Eu1 O1 C20 84.2(12) . .
O4 Eu1 O1 C20 -48.4(12) . .
O2 Eu1 O1 C20 -155.7(11) 2_556 .
N2 Eu1 O1 C20 3.5(11) 2_567 .
O1 Eu1 O1 C20 -145.7(12) 2_556 .
N1 Eu1 O1 C20 64.9(11) 2_567 .
O6 Eu1 O1 Eu1 -73.47(16) 2_556 2_556
O5 Eu1 O1 Eu1 73.23(16) . 2_556
O3 Eu1 O1 Eu1 -130.1(3) . 2_556
O4 Eu1 O1 Eu1 97.3(3) . 2_556
O2 Eu1 O1 Eu1 -10.0(3) 2_556 2_556
N2 Eu1 O1 Eu1 149.24(17) 2_567 2_556
O1 Eu1 O1 Eu1 0.0 2_556 2_556
N1 Eu1 O1 Eu1 -149.39(18) 2_567 2_556
O1 Eu1 O3 C21 -160.3(4) . .
O6 Eu1 O3 C21 145.1(4) 2_556 .
O5 Eu1 O3 C21 -10.4(4) . .
O4 Eu1 O3 C21 -8.1(3) . .
O2 Eu1 O3 C21 68.8(4) 2_556 .
N2 Eu1 O3 C21 -79.4(4) 2_567 .
O1 Eu1 O3 C21 79.8(4) 2_556 .
N1 Eu1 O3 C21 -140.9(4) 2_567 .
Eu1 Eu1 O3 C21 109.1(4) 2_556 .
O1 Eu1 O4 C21 162.9(4) . .
O6 Eu1 O4 C21 -29.5(4) 2_556 .
O5 Eu1 O4 C21 -173.4(4) . .
O3 Eu1 O4 C21 8.4(3) . .
O2 Eu1 O4 C21 -75.6(4) 2_556 .
N2 Eu1 O4 C21 107.6(4) 2_567 .
O1 Eu1 O4 C21 -109.0(4) 2_556 .
N1 Eu1 O4 C21 58.5(4) 2_567 .
Eu1 Eu1 O4 C21 -133.8(3) 2_556 .
O1 Eu1 O5 C23 -28.4(6) . .
O6 Eu1 O5 C23 22.6(7) 2_556 .
O3 Eu1 O5 C23 165.6(6) . .
O4 Eu1 O5 C23 163.7(6) . .
O2 Eu1 O5 C23 95.4(6) 2_556 .
N2 Eu1 O5 C23 -120.5(6) 2_567 .
O1 Eu1 O5 C23 50.2(6) 2_556 .
N1 Eu1 O5 C23 -87.7(6) 2_567 .
Eu1 Eu1 O5 C23 13.0(6) 2_556 .
C5 N1 C1 C2 -0.3(10) . .
Eu1 N1 C1 C2 179.6(5) 2_567 .
N1 C1 C2 C3 1.7(10) . .
C1 C2 C3 C4 -1.0(10) . .
C2 C3 C4 C5 -1.1(9) . .
C2 C3 C4 C12 179.9(6) . .
C1 N1 C5 C4 -1.8(8) . .
Eu1 N1 C5 C4 178.2(4) 2_567 .
C1 N1 C5 C6 178.2(6) . .
Eu1 N1 C5 C6 -1.7(7) 2_567 .
C3 C4 C5 N1 2.5(9) . .
C12 C4 C5 N1 -178.3(5) . .
C3 C4 C5 C6 -177.5(6) . .
C12 C4 C5 C6 1.7(8) . .
C7 N2 C6 C10 1.6(9) . .
Eu1 N2 C6 C10 -175.0(4) 2_567 .
C7 N2 C6 C5 -178.2(6) . .
Eu1 N2 C6 C5 5.2(7) 2_567 .
N1 C5 C6 N2 -2.1(8) . .
C4 C5 C6 N2 177.9(5) . .
N1 C5 C6 C10 178.0(5) . .
C4 C5 C6 C10 -1.9(9) . .
C6 N2 C7 C8 -2.1(10) . .
Eu1 N2 C7 C8 174.6(5) 2_567 .
N2 C7 C8 C9 1.1(11) . .
C7 C8 C9 C10 0.4(10) . .
C8 C9 C10 C6 -0.8(10) . .
C8 C9 C10 C11 177.6(6) . .
N2 C6 C10 C9 -0.2(9) . .
C5 C6 C10 C9 179.6(6) . .
N2 C6 C10 C11 -178.7(6) . .
C5 C6 C10 C11 1.1(9) . .
C13 N3 C11 C12 1.1(7) . .
C13 N3 C11 C10 -180.0(6) . .
C9 C10 C11 C12 -178.6(6) . .
C6 C10 C11 C12 -0.2(9) . .
C9 C10 C11 N3 2.5(11) . .
C6 C10 C11 N3 -179.1(6) . .
C13 N4 C12 C11 -0.5(6) . .
C13 N4 C12 C4 -179.8(6) . .
N3 C11 C12 N4 -0.4(7) . .
C10 C11 C12 N4 -179.4(5) . .
N3 C11 C12 C4 179.1(5) . .
C10 C11 C12 C4 0.0(9) . .
C3 C4 C12 N4 -2.4(10) . .
C5 C4 C12 N4 178.5(6) . .
C3 C4 C12 C11 178.4(6) . .
C5 C4 C12 C11 -0.7(9) . .
C11 N3 C13 N4 -1.4(7) . .
C11 N3 C13 C14 178.5(6) . .
C12 N4 C13 N3 1.2(7) . .
C12 N4 C13 C14 -178.7(6) . .
N3 C13 C14 C15 176.5(6) . .
N4 C13 C14 C15 -3.5(10) . .
N3 C13 C14 C19 -3.2(9) . .
N4 C13 C14 C19 176.8(6) . .
C19 C14 C15 C16 -2.5(10) . .
C13 C14 C15 C16 177.8(6) . .
C14 C15 C16 C17 0.9(10) . .
C15 C16 C17 C18 1.0(10) . .
C15 C16 C17 C20 -178.2(6) . .
C16 C17 C18 C19 -1.2(10) . .
C20 C17 C18 C19 178.0(6) . .
C17 C18 C19 C14 -0.4(10) . .
C15 C14 C19 C18 2.3(10) . .
C13 C14 C19 C18 -178.0(6) . .
Eu1 O2 C20 O1 -2.4(7) 2_556 .
Eu1 O2 C20 C17 176.6(6) 2_556 .
Eu1 O1 C20 O2 149.5(8) . .
Eu1 O1 C20 O2 2.4(7) 2_556 .
Eu1 O1 C20 C17 -29.6(15) . .
Eu1 O1 C20 C17 -176.7(5) 2_556 .
C16 C17 C20 O2 -88.4(9) . .
C18 C17 C20 O2 92.4(8) . .
C16 C17 C20 O1 90.6(8) . .
C18 C17 C20 O1 -88.5(8) . .
Eu1 O4 C21 O3 -14.9(6) . .
Eu1 O4 C21 C22 164.3(6) . .
Eu1 O3 C21 O4 15.1(6) . .
Eu1 O3 C21 C22 -164.2(6) . .
Eu1 O5 C23 O6 -11.0(11) . .
Eu1 O5 C23 C24 167.7(6) . .
Eu1 O6 C23 O5 -6.5(10) 2_556 .
Eu1 O6 C23 C24 174.8(6) 2_556 .
